data_7207415
loop_
_publ_author_name
'Kan, Wei-Qiu'
'Ma, Jian-Fang'
'Liu, Ying-Ying'
'Yang, Jin'

_publ_section_title
;
 A series of coordination polymers based on 5-(2-carboxybenzyloxy)
 isophthalic acid and bis(imidazole) ligands: syntheses, topological
 structures and photoluminescent properties
;
_journal_issue 6
_journal_name_full CrystEngComm
_journal_page_first 2316
_journal_paper_doi 10.1039/c2ce06176g
_journal_volume 14
_journal_year 2012
_chemical_formula_moiety 'C38 H55.50 Co N8 O7, 6.75(H2 O)'
_chemical_formula_sum 'C38 H55.5 Co N8 O13.75'
_chemical_formula_weight 903.33
_chemical_name_systematic
;
?
;
_space_group_IT_number 2
_symmetry_cell_setting triclinic
_symmetry_space_group_name_Hall '-P 1'
_symmetry_space_group_name_H-M 'P -1'
_atom_sites_solution_hydrogens geom
_atom_sites_solution_primary direct
_atom_sites_solution_secondary difmap
_audit_creation_method SHELXL-97
_cell_angle_alpha 89.363(5)
_cell_angle_beta 84.024(5)
_cell_angle_gamma 76.580(5)
_cell_formula_units_Z 2
_cell_length_a 12.846(5)
_cell_length_b 12.858(5)
_cell_length_c 13.629(5)
_cell_measurement_reflns_used 1660
_cell_measurement_temperature 293(2)
_cell_measurement_theta_max 29.2152
_cell_measurement_theta_min 3.0630
_cell_volume 2177.6(14)
_computing_cell_refinement CrysAlis
_computing_data_collection 'CrysAlis (Oxford Diffraction, 2006)'
_computing_data_reduction CrysAlis
_computing_structure_refinement 'SHELXS-97 (Sheldrick, 1997)'
_computing_structure_solution 'SHELXS-97 (Sheldrick, 1997)'
_diffrn_ambient_temperature 293(2)
_diffrn_detector_area_resol_mean 10.0
_diffrn_measured_fraction_theta_full 0.996
_diffrn_measured_fraction_theta_max 0.996
_diffrn_measurement_device_type 'Oxford Diffraction Gemini R Ultra'
_diffrn_measurement_method '\w scan'
_diffrn_radiation_monochromator graphite
_diffrn_radiation_source 'fine-focus sealed tube'
_diffrn_radiation_type MoK\a
_diffrn_radiation_wavelength 0.71069
_diffrn_reflns_av_R_equivalents 0.0505
_diffrn_reflns_av_sigmaI/netI 0.1197
_diffrn_reflns_limit_h_max 10
_diffrn_reflns_limit_h_min -15
_diffrn_reflns_limit_k_max 13
_diffrn_reflns_limit_k_min -15
_diffrn_reflns_limit_l_max 13
_diffrn_reflns_limit_l_min -16
_diffrn_reflns_number 13782
_diffrn_reflns_theta_full 25.00
_diffrn_reflns_theta_max 25.35
_diffrn_reflns_theta_min 3.07
_exptl_absorpt_coefficient_mu 0.467
_exptl_absorpt_correction_T_max 1.00000
_exptl_absorpt_correction_T_min 0.99359
_exptl_absorpt_correction_type multi-scan
_exptl_absorpt_process_details
;
CrysAlis (Oxford Diffraction, 2006)
;
_exptl_crystal_colour pink
_exptl_crystal_density_diffrn 1.378
_exptl_crystal_density_method 'not measured'
_exptl_crystal_description block
_exptl_crystal_F_000 953
_exptl_crystal_size_max 0.20
_exptl_crystal_size_mid 0.17
_exptl_crystal_size_min 0.15
_refine_diff_density_max 0.428
_refine_diff_density_min -0.322
_refine_diff_density_rms 0.063
_refine_ls_extinction_method none
_refine_ls_goodness_of_fit_ref 1.007
_refine_ls_hydrogen_treatment mixed
_refine_ls_matrix_type full
_refine_ls_number_parameters 589
_refine_ls_number_reflns 7975
_refine_ls_number_restraints 21
_refine_ls_restrained_S_all 1.016
_refine_ls_R_factor_all 0.1560
_refine_ls_R_factor_gt 0.0739
_refine_ls_shift/su_max 0.005
_refine_ls_shift/su_mean 0.000
_refine_ls_structure_factor_coef Fsqd
_refine_ls_weighting_details 'calc w=1/[\s^2^(Fo^2^)+(0.0640P)^2^+0.0375P] where P=(Fo^2^+2Fc^2^)/3'
_refine_ls_weighting_scheme calc
_refine_ls_wR_factor_gt 0.1380
_refine_ls_wR_factor_ref 0.1730
_reflns_number_gt 4181
_reflns_number_total 7975
_reflns_threshold_expression >2\s(I)
_cod_data_source_file c2ce06176g.txt
_cod_data_source_block compound-5
_cod_original_sg_symbol_H-M p-1
_cod_original_formula_sum 'C38 H55.50 Co N8 O13.75'
_cod_database_code 7207415

loop_
_symmetry_equiv_pos_as_xyz
'x, y, z'
'-x, -y, -z'

loop_
_atom_site_label
_atom_site_type_symbol
_atom_site_fract_x
_atom_site_fract_y
_atom_site_fract_z
_atom_site_U_iso_or_equiv
_atom_site_adp_type
_atom_site_occupancy
_atom_site_symmetry_multiplicity
_atom_site_calc_flag
_atom_site_refinement_flags
Co1 Co 0.49653(5) 0.23737(5) 0.75024(4) 0.0415(2) Uani 1 1 d .
O5 O 0.1657(3) 0.4549(3) 0.3253(2) 0.0603(10) Uani 1 1 d .
O3 O 0.2872(3) 0.1428(3) -0.0064(2) 0.0505(9) Uani 1 1 d .
O6 O 0.2950(3) 0.6524(3) 0.4954(2) 0.0641(11) Uani 1 1 d .
O2 O 0.5911(3) 0.1574(3) 0.1841(3) 0.0677(11) Uani 1 1 d .
N2 N 0.1591(3) 0.3523(4) 0.7989(3) 0.0514(11) Uani 1 1 d .
N1 N 0.3334(3) 0.3287(3) 0.7699(3) 0.0455(10) Uani 1 1 d .
O7 O 0.2137(3) 0.6972(3) 0.6485(3) 0.0789(12) Uani 1 1 d .
H7 H 0.2752 0.6980 0.6588 0.118 Uiso 1 1 calc R
C8 C 0.3753(4) 0.2220(4) 0.1500(3) 0.0419(12) Uani 1 1 d .
H8 H 0.4208 0.1698 0.1088 0.050 Uiso 1 1 calc R
C15 C 0.1080(4) 0.6641(4) 0.5207(3) 0.0393(12) Uani 1 1 d .
C2 C 0.2221(5) 0.1977(4) 0.0587(3) 0.0449(13) Uani 1 1 d .
C5 C 0.2411(4) 0.3773(4) 0.2708(3) 0.0439(12) Uani 1 1 d .
N3 N -0.3608(3) 0.3954(4) 0.9580(3) 0.0481(11) Uani 1 1 d .
O4 O 0.1230(3) 0.2117(3) 0.0615(3) 0.0717(12) Uani 1 1 d .
C10 C 0.1038(4) 0.5951(4) 0.4431(3) 0.0460(13) Uani 1 1 d .
C3 C 0.2670(4) 0.2506(4) 0.1377(3) 0.0396(12) Uani 1 1 d .
N5 N 0.6563(3) 0.1359(3) 0.7286(3) 0.0455(10) Uani 1 1 d .
O1 O 0.5759(3) 0.2907(3) 0.2876(3) 0.0766(13) Uani 1 1 d .
N4 N -0.4470(3) 0.3401(3) 0.8455(3) 0.0463(11) Uani 1 1 d .
C19 C 0.1772(4) 0.4459(5) 0.7610(4) 0.0545(14) Uani 1 1 d .
H19 H 0.1260 0.5078 0.7498 0.065 Uiso 1 1 calc R
N6 N 0.8318(3) 0.0836(4) 0.7261(3) 0.0585(12) Uani 1 1 d .
C4 C 0.2000(4) 0.3289(4) 0.1999(3) 0.0451(13) Uani 1 1 d .
H4 H 0.1268 0.3484 0.1932 0.054 Uiso 1 1 calc R
C7 C 0.4173(4) 0.2692(4) 0.2224(3) 0.0407(12) Uani 1 1 d .
C6 C 0.3489(4) 0.3476(4) 0.2834(3) 0.0445(13) Uani 1 1 d .
H6 H 0.3760 0.3800 0.3326 0.053 Uiso 1 1 calc R
C24 C -0.2946(4) 0.3921(5) 1.0398(4) 0.0625(16) Uani 1 1 d .
H24A H -0.2763 0.3197 1.0641 0.075 Uiso 1 1 calc R
H24B H -0.3357 0.4378 1.0932 0.075 Uiso 1 1 calc R
C28 C 0.7474(4) 0.1661(4) 0.7195(4) 0.0530(14) Uani 1 1 d .
H28 H 0.7528 0.2364 0.7096 0.064 Uiso 1 1 calc R
C9 C 0.2014(4) 0.5188(4) 0.3937(3) 0.0511(14) Uani 1 1 d .
H9A H 0.2499 0.5580 0.3595 0.061 Uiso 1 1 calc R
H9B H 0.2393 0.4738 0.4424 0.061 Uiso 1 1 calc R
C16 C 0.2126(4) 0.6699(4) 0.5538(3) 0.0427(12) Uani 1 1 d .
C1 C 0.5369(4) 0.2368(4) 0.2325(4) 0.0511(14) Uani 1 1 d .
C27 C -0.4536(4) 0.4465(4) 0.8358(4) 0.0527(14) Uani 1 1 d .
H27 H -0.4892 0.4891 0.7883 0.063 Uiso 1 1 calc R
C11 C 0.0022(5) 0.5962(4) 0.4135(4) 0.0560(15) Uani 1 1 d .
H11 H -0.0029 0.5501 0.3630 0.067 Uiso 1 1 calc R
C21 C -0.0132(5) 0.3943(5) 0.9029(4) 0.0675(17) Uani 1 1 d .
H21A H -0.0273 0.4675 0.8802 0.081 Uiso 1 1 calc R
H21B H 0.0239 0.3910 0.9618 0.081 Uiso 1 1 calc R
C25 C -0.3899(4) 0.3118(4) 0.9202(4) 0.0513(14) Uani 1 1 d .
H25 H -0.3719 0.2425 0.9438 0.062 Uiso 1 1 calc R
C18 C 0.2849(4) 0.4299(4) 0.7431(3) 0.0498(13) Uani 1 1 d .
H18 H 0.3211 0.4802 0.7165 0.060 Uiso 1 1 calc R
C34 C 1.1997(4) -0.0304(4) 0.5533(4) 0.0575(14) Uani 1 1 d .
H34A H 1.1895 0.0149 0.4960 0.069 Uiso 1 1 calc R
H34B H 1.1747 -0.0941 0.5407 0.069 Uiso 1 1 calc R
C29 C 0.6841(4) 0.0274(4) 0.7399(3) 0.0530(14) Uani 1 1 d .
H29 H 0.6362 -0.0171 0.7469 0.064 Uiso 1 1 calc R
C14 C 0.0121(4) 0.7285(4) 0.5655(3) 0.0484(13) Uani 1 1 d .
H14 H 0.0150 0.7722 0.6186 0.058 Uiso 1 1 calc R
C13 C -0.0844(5) 0.7295(4) 0.5341(4) 0.0564(15) Uani 1 1 d .
H13 H -0.1465 0.7745 0.5645 0.068 Uiso 1 1 calc R
C33 C 1.1326(4) 0.0276(5) 0.6407(4) 0.0628(16) Uani 1 1 d .
H33A H 1.1469 0.0981 0.6454 0.075 Uiso 1 1 calc R
H33B H 1.1530 -0.0108 0.7000 0.075 Uiso 1 1 calc R
C20 C 0.0548(5) 0.3242(5) 0.8269(4) 0.0651(16) Uani 1 1 d .
H20A H 0.0166 0.3272 0.7687 0.078 Uiso 1 1 calc R
H20B H 0.0682 0.2513 0.8502 0.078 Uiso 1 1 calc R
C26 C -0.4019(4) 0.4818(4) 0.9040(4) 0.0549(14) Uani 1 1 d .
H26 H -0.3954 0.5515 0.9127 0.066 Uiso 1 1 calc R
C32 C 1.0132(4) 0.0392(5) 0.6353(4) 0.0598(15) Uani 1 1 d .
H32A H 0.9920 0.0827 0.5789 0.072 Uiso 1 1 calc R
H32B H 1.0003 -0.0310 0.6242 0.072 Uiso 1 1 calc R
C30 C 0.7912(5) -0.0047(5) 0.7392(4) 0.0614(16) Uani 1 1 d .
H30 H 0.8303 -0.0744 0.7464 0.074 Uiso 1 1 calc R
C17 C 0.2538(4) 0.2858(4) 0.8033(4) 0.0540(14) Uani 1 1 d .
H17 H 0.2629 0.2166 0.8273 0.065 Uiso 1 1 calc R
C23 C -0.1921(5) 0.4284(5) 1.0086(4) 0.0747(18) Uani 1 1 d .
H23A H -0.2109 0.5016 0.9863 0.090 Uiso 1 1 calc R
H23B H -0.1523 0.4273 1.0655 0.090 Uiso 1 1 calc R
C12 C -0.0904(4) 0.6637(4) 0.4570(4) 0.0589(15) Uani 1 1 d .
H12 H -0.1565 0.6647 0.4343 0.071 Uiso 1 1 calc R
C35 C 1.3184(4) -0.0626(5) 0.5652(4) 0.0618(15) Uani 1 1 d .
H35A H 1.3291 -0.1082 0.6222 0.074 Uiso 1 1 calc R
H35B H 1.3559 -0.1037 0.5075 0.074 Uiso 1 1 calc R
C31 C 0.9446(5) 0.0876(6) 0.7243(5) 0.084(2) Uani 1 1 d .
H31A H 0.9732 0.0512 0.7818 0.101 Uiso 1 1 calc R
H31B H 0.9486 0.1618 0.7293 0.101 Uiso 1 1 calc R
C22 C -0.1213(5) 0.3605(5) 0.9282(4) 0.0746(18) Uani 1 1 d .
H22A H -0.1589 0.3659 0.8695 0.089 Uiso 1 1 calc R
H22B H -0.1065 0.2864 0.9484 0.089 Uiso 1 1 calc R
N7 N 1.3646(3) 0.0295(3) 0.5777(3) 0.0482(11) Uani 1 1 d .
N8 N 1.4396(3) 0.1438(3) 0.6465(3) 0.0455(11) Uani 1 1 d .
C38 C 1.4184(4) 0.1764(5) 0.5526(4) 0.0532(14) Uani 1 1 d .
H38 H 1.4335 0.2374 0.5228 0.064 Uiso 1 1 calc R
C37 C 1.4062(4) 0.0545(4) 0.6574(4) 0.0489(13) Uani 1 1 d .
H37 H 1.4111 0.0137 0.7142 0.059 Uiso 1 1 calc R
C36 C 1.3725(4) 0.1065(5) 0.5104(4) 0.0570(15) Uani 1 1 d .
H36 H 1.3505 0.1103 0.4473 0.068 Uiso 1 1 calc R
O5W O 0.8080(4) 0.1294(4) 0.1400(4) 0.1040(16) Uani 1 1 d .
O7W O 0.0670(7) 0.0684(7) -0.0586(6) 0.074(2) Uani 0.50 1 d P
O8W O 0.1156(15) -0.0022(15) 0.0149(13) 0.086(5) Uani 0.25 1 d PU
O1W O 0.4671(3) 0.1353(3) 0.8682(2) 0.0508(9) Uani 1 1 d .
H1A H 0.406(4) 0.152(4) 0.912(4) 0.076 Uiso 1 1 d D
H1B H 0.521(4) 0.114(5) 0.903(4) 0.076 Uiso 1 1 d D
O2W O 0.5336(3) 0.3333(3) 0.6316(2) 0.0570(10) Uani 1 1 d D
H2B H 0.5961(19) 0.316(4) 0.598(3) 0.086 Uiso 1 1 d D
H2A H 0.493(3) 0.390(3) 0.610(3) 0.086 Uiso 1 1 d D
O3W O 0.4746(4) 0.5410(3) 0.5978(3) 0.0661(11) Uani 1 1 d D
H3A H 0.462(5) 0.595(3) 0.637(4) 0.099 Uiso 1 1 d D
H3B H 0.450(5) 0.561(5) 0.543(2) 0.099 Uiso 1 1 d D
O4W O 0.6198(4) 0.0707(3) 0.9944(3) 0.0678(13) Uani 1 1 d .
H4B H 0.607(6) 0.091(5) 1.052(4) 0.102 Uiso 1 1 d .
H4A H 0.639(6) 0.013(6) 0.992(5) 0.102 Uiso 1 1 d .
O6W O -0.0488(4) 0.2317(6) 0.1982(4) 0.1204(19) Uani 1 1 d DU
H6A H -0.050(7) 0.295(2) 0.181(7) 0.181 Uiso 1 1 d D
H6B H 0.012(3) 0.190(5) 0.201(7) 0.181 Uiso 1 1 d D

loop_
_atom_site_aniso_label
_atom_site_aniso_U_11
_atom_site_aniso_U_22
_atom_site_aniso_U_33
_atom_site_aniso_U_23
_atom_site_aniso_U_13
_atom_site_aniso_U_12
Co1 0.0301(4) 0.0457(5) 0.0484(4) 0.0007(3) 0.0017(3) -0.0103(3)
O5 0.038(2) 0.069(3) 0.069(2) -0.0407(19) 0.0026(17) -0.0041(19)
O3 0.047(2) 0.059(2) 0.0437(19) -0.0122(16) 0.0058(16) -0.0110(18)
O6 0.042(2) 0.089(3) 0.059(2) -0.0253(19) 0.0139(18) -0.019(2)
O2 0.046(3) 0.069(3) 0.080(2) -0.031(2) -0.0131(19) 0.007(2)
N2 0.033(3) 0.065(3) 0.060(3) 0.005(2) -0.002(2) -0.020(2)
N1 0.030(3) 0.054(3) 0.053(2) 0.0040(19) 0.0002(19) -0.012(2)
O7 0.072(3) 0.084(3) 0.080(3) -0.017(2) -0.004(2) -0.017(2)
C8 0.040(3) 0.038(3) 0.047(3) -0.004(2) 0.003(2) -0.008(2)
C15 0.039(3) 0.033(3) 0.045(3) -0.007(2) 0.000(2) -0.008(2)
C2 0.044(4) 0.049(3) 0.042(3) -0.004(2) -0.001(2) -0.012(3)
C5 0.036(3) 0.047(3) 0.049(3) -0.015(2) -0.001(2) -0.011(3)
N3 0.033(3) 0.059(3) 0.054(3) -0.006(2) -0.0030(19) -0.014(2)
O4 0.034(3) 0.105(3) 0.077(3) -0.040(2) 0.0025(19) -0.019(2)
C10 0.038(3) 0.043(3) 0.055(3) -0.005(2) 0.000(2) -0.007(3)
C3 0.034(3) 0.041(3) 0.042(3) -0.004(2) 0.001(2) -0.007(2)
N5 0.031(3) 0.051(3) 0.055(2) -0.0021(19) 0.0009(19) -0.012(2)
O1 0.049(3) 0.082(3) 0.096(3) -0.046(2) -0.024(2) 0.001(2)
N4 0.039(3) 0.043(3) 0.058(3) -0.001(2) -0.001(2) -0.013(2)
C19 0.038(4) 0.055(4) 0.070(3) 0.005(3) -0.010(3) -0.009(3)
N6 0.027(3) 0.070(4) 0.074(3) -0.012(2) 0.000(2) -0.005(3)
C4 0.032(3) 0.047(3) 0.056(3) -0.007(2) -0.004(2) -0.008(2)
C7 0.036(3) 0.041(3) 0.047(3) 0.000(2) -0.005(2) -0.011(2)
C6 0.049(4) 0.041(3) 0.043(3) -0.011(2) -0.002(2) -0.012(3)
C24 0.044(4) 0.089(5) 0.057(3) -0.004(3) -0.005(3) -0.021(3)
C28 0.037(4) 0.051(4) 0.072(3) -0.008(3) -0.003(3) -0.013(3)
C9 0.047(4) 0.049(3) 0.055(3) -0.015(2) 0.002(2) -0.010(3)
C16 0.044(3) 0.039(3) 0.043(3) -0.011(2) 0.003(2) -0.009(2)
C1 0.042(3) 0.057(4) 0.051(3) -0.010(3) -0.007(2) -0.005(3)
C27 0.050(4) 0.050(4) 0.060(3) 0.001(3) -0.012(3) -0.013(3)
C11 0.051(4) 0.058(4) 0.056(3) -0.012(2) -0.008(3) -0.005(3)
C21 0.047(4) 0.077(4) 0.077(4) -0.006(3) -0.005(3) -0.012(3)
C25 0.041(3) 0.048(3) 0.062(3) 0.004(3) -0.001(3) -0.006(3)
C18 0.038(3) 0.050(4) 0.062(3) 0.000(2) -0.001(2) -0.014(3)
C34 0.039(3) 0.060(4) 0.077(4) -0.010(3) -0.007(3) -0.017(3)
C29 0.041(4) 0.051(4) 0.066(3) -0.002(3) 0.006(3) -0.014(3)
C14 0.041(4) 0.049(3) 0.050(3) -0.011(2) -0.001(2) -0.001(3)
C13 0.043(4) 0.059(4) 0.060(3) -0.007(3) 0.004(3) 0.001(3)
C33 0.041(4) 0.074(4) 0.074(4) 0.000(3) -0.009(3) -0.013(3)
C20 0.050(4) 0.075(4) 0.075(4) 0.001(3) -0.007(3) -0.023(3)
C26 0.054(4) 0.040(3) 0.071(4) -0.001(3) -0.004(3) -0.013(3)
C32 0.043(4) 0.062(4) 0.076(4) -0.005(3) -0.003(3) -0.014(3)
C30 0.054(4) 0.052(4) 0.071(4) 0.004(3) 0.004(3) -0.001(3)
C17 0.034(3) 0.056(4) 0.068(3) 0.020(3) -0.003(3) -0.005(3)
C23 0.048(4) 0.104(5) 0.075(4) -0.017(3) -0.003(3) -0.023(4)
C12 0.036(3) 0.067(4) 0.070(4) -0.002(3) -0.008(3) -0.002(3)
C35 0.038(4) 0.060(4) 0.089(4) -0.019(3) -0.007(3) -0.013(3)
C31 0.041(4) 0.109(6) 0.100(5) -0.041(4) -0.008(3) -0.009(4)
C22 0.043(4) 0.103(5) 0.082(4) -0.005(3) -0.003(3) -0.026(4)
N7 0.028(3) 0.055(3) 0.061(3) -0.009(2) -0.008(2) -0.008(2)
N8 0.034(3) 0.052(3) 0.051(3) 0.0004(19) -0.0025(18) -0.011(2)
C38 0.042(4) 0.063(4) 0.057(3) 0.002(3) -0.003(3) -0.018(3)
C37 0.035(3) 0.057(4) 0.053(3) -0.002(2) 0.000(2) -0.008(3)
C36 0.040(4) 0.076(4) 0.051(3) 0.000(3) -0.006(2) -0.007(3)
O5W 0.067(3) 0.113(4) 0.134(4) -0.017(3) -0.007(3) -0.025(3)
O7W 0.069(6) 0.076(6) 0.086(6) -0.036(4) -0.025(4) -0.025(5)
O8W 0.083(9) 0.090(9) 0.091(8) -0.041(7) 0.021(7) -0.043(7)
O1W 0.042(2) 0.061(2) 0.048(2) 0.0074(16) 0.0053(15) -0.0111(19)
O2W 0.044(2) 0.057(3) 0.064(2) 0.0116(17) 0.0126(18) -0.0083(19)
O3W 0.082(3) 0.053(3) 0.060(2) -0.0089(18) -0.013(2) -0.005(2)
O4W 0.081(3) 0.059(3) 0.056(2) -0.002(2) -0.010(2) -0.001(3)
O6W 0.083(4) 0.192(5) 0.090(3) -0.056(4) 0.027(3) -0.051(4)

loop_
_atom_type_symbol
_atom_type_description
_atom_type_scat_dispersion_real
_atom_type_scat_dispersion_imag
_atom_type_scat_source
C C 0.0033 0.0016 'International Tables Vol C Tables 4.2.6.8 and 6.1.1.4'
H H 0.0000 0.0000 'International Tables Vol C Tables 4.2.6.8 and 6.1.1.4'
N N 0.0061 0.0033 'International Tables Vol C Tables 4.2.6.8 and 6.1.1.4'
O O 0.0106 0.0060 'International Tables Vol C Tables 4.2.6.8 and 6.1.1.4'
Co Co 0.3494 0.9721 'International Tables Vol C Tables 4.2.6.8 and 6.1.1.4'

loop_
_geom_angle_atom_site_label_1
_geom_angle_atom_site_label_2
_geom_angle_atom_site_label_3
_geom_angle
_geom_angle_site_symmetry_1
_geom_angle_site_symmetry_3
O2W Co1 O1W 177.06(15) . .
O2W Co1 N1 91.31(15) . .
O1W Co1 N1 91.60(15) . .
O2W Co1 N4 87.88(16) . 1_655
O1W Co1 N4 92.28(15) . 1_655
N1 Co1 N4 93.83(16) . 1_655
O2W Co1 N8 87.90(16) . 1_455
O1W Co1 N8 91.98(15) . 1_455
N1 Co1 N8 85.12(15) . 1_455
N4 Co1 N8 175.64(16) 1_655 1_455
O2W Co1 N5 90.65(15) . .
O1W Co1 N5 86.42(15) . .
N1 Co1 N5 176.02(17) . .
N4 Co1 N5 89.70(16) 1_655 .
N8 Co1 N5 91.49(15) 1_455 .
C5 O5 C9 118.8(4) . .
C17 N2 C19 107.5(4) . .
C17 N2 C20 124.2(5) . .
C19 N2 C20 128.3(5) . .
C17 N1 C18 104.8(4) . .
C17 N1 Co1 121.9(3) . .
C18 N1 Co1 132.8(3) . .
C16 O7 H7 109.5 . .
C3 C8 C7 121.3(4) . .
C3 C8 H8 119.3 . .
C7 C8 H8 119.3 . .
C14 C15 C10 119.1(5) . .
C14 C15 C16 120.4(4) . .
C10 C15 C16 120.4(4) . .
O4 C2 O3 123.6(5) . .
O4 C2 C3 118.3(4) . .
O3 C2 C3 118.1(5) . .
C4 C5 C6 120.6(4) . .
C4 C5 O5 114.0(5) . .
C6 C5 O5 125.4(4) . .
C25 N3 C26 106.7(4) . .
C25 N3 C24 126.0(5) . .
C26 N3 C24 127.3(5) . .
C15 C10 C11 117.4(4) . .
C15 C10 C9 123.2(5) . .
C11 C10 C9 119.4(5) . .
C8 C3 C4 118.6(4) . .
C8 C3 C2 120.7(4) . .
C4 C3 C2 120.7(5) . .
C28 N5 C29 105.3(4) . .
C28 N5 Co1 127.1(4) . .
C29 N5 Co1 126.6(4) . .
C25 N4 C27 104.8(4) . .
C25 N4 Co1 127.5(4) . 1_455
C27 N4 Co1 127.4(3) . 1_455
C18 C19 N2 105.6(5) . .
C18 C19 H19 127.2 . .
N2 C19 H19 127.2 . .
C28 N6 C30 106.3(5) . .
C28 N6 C31 127.2(6) . .
C30 N6 C31 126.5(5) . .
C5 C4 C3 120.6(5) . .
C5 C4 H4 119.7 . .
C3 C4 H4 119.7 . .
C8 C7 C6 119.1(5) . .
C8 C7 C1 119.7(4) . .
C6 C7 C1 121.1(4) . .
C5 C6 C7 119.8(4) . .
C5 C6 H6 120.1 . .
C7 C6 H6 120.1 . .
N3 C24 C23 111.9(4) . .
N3 C24 H24A 109.2 . .
C23 C24 H24A 109.2 . .
N3 C24 H24B 109.2 . .
C23 C24 H24B 109.2 . .
H24A C24 H24B 107.9 . .
N5 C28 N6 111.9(5) . .
N5 C28 H28 124.0 . .
N6 C28 H28 124.0 . .
O5 C9 C10 107.7(4) . .
O5 C9 H9A 110.2 . .
C10 C9 H9A 110.2 . .
O5 C9 H9B 110.2 . .
C10 C9 H9B 110.2 . .
H9A C9 H9B 108.5 . .
O6 C16 O7 121.8(5) . .
O6 C16 C15 120.6(4) . .
O7 C16 C15 117.6(4) . .
O1 C1 O2 123.5(5) . .
O1 C1 C7 118.8(4) . .
O2 C1 C7 117.7(5) . .
C26 C27 N4 110.6(5) . .
C26 C27 H27 124.7 . .
N4 C27 H27 124.7 . .
C12 C11 C10 121.9(5) . .
C12 C11 H11 119.0 . .
C10 C11 H11 119.0 . .
C20 C21 C22 110.5(5) . .
C20 C21 H21A 109.5 . .
C22 C21 H21A 109.5 . .
C20 C21 H21B 109.5 . .
C22 C21 H21B 109.5 . .
H21A C21 H21B 108.1 . .
N4 C25 N3 111.6(5) . .
N4 C25 H25 124.2 . .
N3 C25 H25 124.2 . .
C19 C18 N1 110.1(5) . .
C19 C18 H18 125.0 . .
N1 C18 H18 125.0 . .
C33 C34 C35 113.9(4) . .
C33 C34 H34A 108.8 . .
C35 C34 H34A 108.8 . .
C33 C34 H34B 108.8 . .
C35 C34 H34B 108.8 . .
H34A C34 H34B 107.7 . .
C30 C29 N5 109.3(5) . .
C30 C29 H29 125.3 . .
N5 C29 H29 125.3 . .
C13 C14 C15 122.2(5) . .
C13 C14 H14 118.9 . .
C15 C14 H14 118.9 . .
C14 C13 C12 119.7(5) . .
C14 C13 H13 120.1 . .
C12 C13 H13 120.1 . .
C34 C33 C32 112.6(5) . .
C34 C33 H33A 109.1 . .
C32 C33 H33A 109.1 . .
C34 C33 H33B 109.1 . .
C32 C33 H33B 109.1 . .
H33A C33 H33B 107.8 . .
C21 C20 N2 113.3(5) . .
C21 C20 H20A 108.9 . .
N2 C20 H20A 108.9 . .
C21 C20 H20B 108.9 . .
N2 C20 H20B 108.9 . .
H20A C20 H20B 107.7 . .
C27 C26 N3 106.3(5) . .
C27 C26 H26 126.8 . .
N3 C26 H26 126.8 . .
C31 C32 C33 114.2(5) . .
C31 C32 H32A 108.7 . .
C33 C32 H32A 108.7 . .
C31 C32 H32B 108.7 . .
C33 C32 H32B 108.7 . .
H32A C32 H32B 107.6 . .
C29 C30 N6 107.2(5) . .
C29 C30 H30 126.4 . .
N6 C30 H30 126.4 . .
N1 C17 N2 112.1(5) . .
N1 C17 H17 124.0 . .
N2 C17 H17 124.0 . .
C22 C23 C24 113.3(5) . .
C22 C23 H23A 108.9 . .
C24 C23 H23A 108.9 . .
C22 C23 H23B 108.9 . .
C24 C23 H23B 108.9 . .
H23A C23 H23B 107.7 . .
C13 C12 C11 119.6(5) . .
C13 C12 H12 120.2 . .
C11 C12 H12 120.2 . .
N7 C35 C34 112.5(4) . .
N7 C35 H35A 109.1 . .
C34 C35 H35A 109.1 . .
N7 C35 H35B 109.1 . .
C34 C35 H35B 109.1 . .
H35A C35 H35B 107.8 . .
N6 C31 C32 114.4(5) . .
N6 C31 H31A 108.7 . .
C32 C31 H31A 108.7 . .
N6 C31 H31B 108.7 . .
C32 C31 H31B 108.7 . .
H31A C31 H31B 107.6 . .
C23 C22 C21 112.2(5) . .
C23 C22 H22A 109.2 . .
C21 C22 H22A 109.2 . .
C23 C22 H22B 109.2 . .
C21 C22 H22B 109.2 . .
H22A C22 H22B 107.9 . .
C37 N7 C36 106.8(5) . .
C37 N7 C35 126.8(5) . .
C36 N7 C35 126.4(5) . .
C37 N8 C38 104.5(4) . .
C37 N8 Co1 131.1(3) . 1_655
C38 N8 Co1 124.0(4) . 1_655
C36 C38 N8 109.7(5) . .
C36 C38 H38 125.2 . .
N8 C38 H38 125.2 . .
N8 C37 N7 112.3(5) . .
N8 C37 H37 123.9 . .
N7 C37 H37 123.9 . .
C38 C36 N7 106.7(5) . .
C38 C36 H36 126.6 . .
N7 C36 H36 126.6 . .
Co1 O1W H1A 122(3) . .
Co1 O1W H1B 114(4) . .
H1A O1W H1B 107(4) . .
Co1 O2W H2B 119(3) . .
Co1 O2W H2A 128(3) . .
H2B O2W H2A 113.0(18) . .
H3A O3W H3B 109(6) . .
H4B O4W H4A 110(7) . .
H6A O6W H6B 117(2) . .

loop_
_geom_bond_atom_site_label_1
_geom_bond_atom_site_label_2
_geom_bond_distance
_geom_bond_site_symmetry_2
Co1 O2W 2.105(3) .
Co1 O1W 2.123(3) .
Co1 N1 2.143(4) .
Co1 N4 2.152(4) 1_655
Co1 N8 2.154(4) 1_455
Co1 N5 2.154(4) .
O5 C5 1.380(5) .
O5 C9 1.428(6) .
O3 C2 1.253(5) .
O6 C16 1.234(5) .
O2 C1 1.246(5) .
N2 C17 1.322(6) .
N2 C19 1.364(7) .
N2 C20 1.479(7) .
N1 C17 1.310(6) .
N1 C18 1.368(6) .
O7 C16 1.343(5) .
O7 H7 0.8200 .
C8 C3 1.381(6) .
C8 C7 1.382(6) .
C8 H8 0.9300 .
C15 C14 1.398(6) .
C15 C10 1.401(6) .
C15 C16 1.480(7) .
C2 O4 1.241(6) .
C2 C3 1.509(7) .
C5 C4 1.369(6) .
C5 C6 1.377(7) .
N3 C25 1.342(6) .
N3 C26 1.358(6) .
N3 C24 1.466(6) .
C10 C11 1.403(7) .
C10 C9 1.502(6) .
C3 C4 1.391(6) .
N5 C28 1.309(6) .
N5 C29 1.369(6) .
O1 C1 1.243(6) .
N4 C25 1.316(6) .
N4 C27 1.358(6) .
N4 Co1 2.152(4) 1_455
C19 C18 1.347(7) .
C19 H19 0.9300 .
N6 C28 1.339(6) .
N6 C30 1.358(7) .
N6 C31 1.460(7) .
C4 H4 0.9300 .
C7 C6 1.391(6) .
C7 C1 1.517(7) .
C6 H6 0.9300 .
C24 C23 1.514(8) .
C24 H24A 0.9700 .
C24 H24B 0.9700 .
C28 H28 0.9300 .
C9 H9A 0.9700 .
C9 H9B 0.9700 .
C27 C26 1.337(7) .
C27 H27 0.9300 .
C11 C12 1.381(7) .
C11 H11 0.9300 .
C21 C20 1.455(7) .
C21 C22 1.554(8) .
C21 H21A 0.9700 .
C21 H21B 0.9700 .
C25 H25 0.9300 .
C18 H18 0.9300 .
C34 C33 1.492(7) .
C34 C35 1.509(7) .
C34 H34A 0.9700 .
C34 H34B 0.9700 .
C29 C30 1.340(7) .
C29 H29 0.9300 .
C14 C13 1.350(7) .
C14 H14 0.9300 .
C13 C12 1.377(7) .
C13 H13 0.9300 .
C33 C32 1.515(7) .
C33 H33A 0.9700 .
C33 H33B 0.9700 .
C20 H20A 0.9700 .
C20 H20B 0.9700 .
C26 H26 0.9300 .
C32 C31 1.476(7) .
C32 H32A 0.9700 .
C32 H32B 0.9700 .
C30 H30 0.9300 .
C17 H17 0.9300 .
C23 C22 1.496(7) .
C23 H23A 0.9700 .
C23 H23B 0.9700 .
C12 H12 0.9300 .
C35 N7 1.461(7) .
C35 H35A 0.9700 .
C35 H35B 0.9700 .
C31 H31A 0.9700 .
C31 H31B 0.9700 .
C22 H22A 0.9700 .
C22 H22B 0.9700 .
N7 C37 1.334(6) .
N7 C36 1.356(6) .
N8 C37 1.318(6) .
N8 C38 1.377(6) .
N8 Co1 2.154(4) 1_655
C38 C36 1.348(7) .
C38 H38 0.9300 .
C37 H37 0.9300 .
C36 H36 0.9300 .
O7W O8W 1.44(2) .
O1W H1A 0.92(5) .
O1W H1B 0.87(5) .
O2W H2B 0.861(10) .
O2W H2A 0.855(10) .
O3W H3A 0.855(10) .
O3W H3B 0.854(10) .
O4W H4B 0.81(6) .
O4W H4A 0.73(7) .
O6W H6A 0.846(10) .
O6W H6B 0.844(10) .

loop_
_geom_hbond_atom_site_label_D
_geom_hbond_atom_site_label_H
_geom_hbond_atom_site_label_A
_geom_hbond_distance_DH
_geom_hbond_distance_HA
_geom_hbond_distance_DA
_geom_hbond_angle_DHA
_geom_hbond_site_symmetry_A
O1W H1A O3 0.92(5) 1.82(5) 2.711(5) 163(5) 1_556
O1W H1B O4W 0.87(5) 1.86(5) 2.722(6) 171(5) .
O2W H2B O6 0.861(10) 1.91(3) 2.695(5) 152(4) 2_666
O2W H2A O3W 0.855(10) 1.92(4) 2.650(5) 143(6) .
O3W H3B O6 0.854(10) 2.23(4) 2.901(6) 136(5) .
O3W H3B O3W 0.854(10) 2.33(5) 2.833(7) 118(5) 2_666
O4W H4A O3 0.73(7) 2.03(7) 2.739(5) 167(8) 2_656
O4W H4B O2 0.81(6) 1.98(6) 2.782(5) 170(7) 1_556
O6W H6B O4 0.844(10) 2.31(9) 2.702(6) 109(7) .
O7 H7 O1 0.82 2.15 2.963(6) 169.7 2_666

loop_
_geom_torsion_atom_site_label_1
_geom_torsion_atom_site_label_2
_geom_torsion_atom_site_label_3
_geom_torsion_atom_site_label_4
_geom_torsion
_geom_torsion_site_symmetry_1
O2W Co1 N1 C17 149.3(4) .
O1W Co1 N1 C17 -30.3(4) .
N4 Co1 N1 C17 -122.7(4) 1_655
N8 Co1 N1 C17 61.5(4) 1_455
N5 Co1 N1 C17 30(2) .
O2W Co1 N1 C18 -21.4(4) .
O1W Co1 N1 C18 159.0(4) .
N4 Co1 N1 C18 66.6(4) 1_655
N8 Co1 N1 C18 -109.1(4) 1_455
N5 Co1 N1 C18 -140.9(19) .
C9 O5 C5 C4 -173.0(4) .
C9 O5 C5 C6 7.1(7) .
C14 C15 C10 C11 0.9(7) .
C16 C15 C10 C11 -178.0(4) .
C14 C15 C10 C9 -176.8(5) .
C16 C15 C10 C9 4.3(7) .
C7 C8 C3 C4 0.1(7) .
C7 C8 C3 C2 -179.5(4) .
O4 C2 C3 C8 167.4(5) .
O3 C2 C3 C8 -13.2(7) .
O4 C2 C3 C4 -12.3(7) .
O3 C2 C3 C4 167.2(4) .
O2W Co1 N5 C28 49.7(4) .
O1W Co1 N5 C28 -130.5(4) .
N1 Co1 N5 C28 169.3(18) .
N4 Co1 N5 C28 -38.2(4) 1_655
N8 Co1 N5 C28 137.6(4) 1_455
O2W Co1 N5 C29 -143.5(4) .
O1W Co1 N5 C29 36.3(4) .
N1 Co1 N5 C29 -24(2) .
N4 Co1 N5 C29 128.6(4) 1_655
N8 Co1 N5 C29 -55.6(4) 1_455
C17 N2 C19 C18 0.6(6) .
C20 N2 C19 C18 -176.8(5) .
C6 C5 C4 C3 -1.5(7) .
O5 C5 C4 C3 178.6(4) .
C8 C3 C4 C5 0.9(7) .
C2 C3 C4 C5 -179.5(4) .
C3 C8 C7 C6 -0.4(7) .
C3 C8 C7 C1 -179.0(4) .
C4 C5 C6 C7 1.2(7) .
O5 C5 C6 C7 -178.9(4) .
C8 C7 C6 C5 -0.2(7) .
C1 C7 C6 C5 178.3(5) .
C25 N3 C24 C23 119.5(6) .
C26 N3 C24 C23 -58.4(7) .
C29 N5 C28 N6 -1.2(5) .
Co1 N5 C28 N6 167.9(3) .
C30 N6 C28 N5 0.7(6) .
C31 N6 C28 N5 -176.7(5) .
C5 O5 C9 C10 -179.5(4) .
C15 C10 C9 O5 174.5(4) .
C11 C10 C9 O5 -3.2(7) .
C14 C15 C16 O6 -149.3(5) .
C10 C15 C16 O6 29.6(7) .
C14 C15 C16 O7 29.2(7) .
C10 C15 C16 O7 -151.9(4) .
C8 C7 C1 O1 169.4(5) .
C6 C7 C1 O1 -9.1(7) .
C8 C7 C1 O2 -10.1(7) .
C6 C7 C1 O2 171.3(5) .
C25 N4 C27 C26 -0.4(6) .
Co1 N4 C27 C26 -174.7(3) 1_455
C15 C10 C11 C12 1.4(8) .
C9 C10 C11 C12 179.2(5) .
C27 N4 C25 N3 0.2(5) .
Co1 N4 C25 N3 174.6(3) 1_455
C26 N3 C25 N4 0.0(6) .
C24 N3 C25 N4 -178.3(4) .
N2 C19 C18 N1 -0.4(6) .
C17 N1 C18 C19 0.0(6) .
Co1 N1 C18 C19 171.9(3) .
C28 N5 C29 C30 1.2(5) .
Co1 N5 C29 C30 -167.9(3) .
C10 C15 C14 C13 -2.4(8) .
C16 C15 C14 C13 176.6(5) .
C15 C14 C13 C12 1.4(8) .
C35 C34 C33 C32 -168.5(5) .
C22 C21 C20 N2 179.7(5) .
C17 N2 C20 C21 123.1(6) .
C19 N2 C20 C21 -59.9(7) .
N4 C27 C26 N3 0.4(6) .
C25 N3 C26 C27 -0.2(6) .
C24 N3 C26 C27 178.0(5) .
C34 C33 C32 C31 174.9(5) .
N5 C29 C30 N6 -0.8(6) .
C28 N6 C30 C29 0.1(6) .
C31 N6 C30 C29 177.5(5) .
C18 N1 C17 N2 0.4(6) .
Co1 N1 C17 N2 -172.6(3) .
C19 N2 C17 N1 -0.6(6) .
C20 N2 C17 N1 176.9(4) .
N3 C24 C23 C22 -60.6(7) .
C14 C13 C12 C11 0.9(8) .
C10 C11 C12 C13 -2.4(8) .
C33 C34 C35 N7 -62.5(6) .
C28 N6 C31 C32 -111.5(6) .
C30 N6 C31 C32 71.6(8) .
C33 C32 C31 N6 -170.8(5) .
C24 C23 C22 C21 -175.8(5) .
C20 C21 C22 C23 178.1(5) .
C34 C35 N7 C37 115.3(5) .
C34 C35 N7 C36 -64.1(6) .
C37 N8 C38 C36 0.4(6) .
Co1 N8 C38 C36 -172.9(3) 1_655
C38 N8 C37 N7 -0.7(5) .
Co1 N8 C37 N7 172.0(3) 1_655
C36 N7 C37 N8 0.7(5) .
C35 N7 C37 N8 -178.8(4) .
N8 C38 C36 N7 0.0(6) .
C37 N7 C36 C38 -0.4(6) .
C35 N7 C36 C38 179.1(5) .
